data_1529607
loop_
_publ_author_name
'Bauer, J.'
'Bienvenu, H.'

_publ_section_title
;
 Sur la structure cristalline des phases Yb15 C19 et Lu15 C19
;
_journal_name_full
;
Comptes Rendus Hebdomadaires des Seances de l'Academie des Sciences, Serie C, 
Sciences Chimiques (1966-)
;
_journal_page_first 387
_journal_page_last 390
_journal_volume 290
_journal_year 1980
_chemical_formula_sum 'C19 Yb15'
_chemical_name_systematic 'Yb15 C19'
_space_group_IT_number 114
_symmetry_space_group_name_Hall 'P -4 2n'
_symmetry_space_group_name_H-M 'P -4 21 c'
_cell_angle_alpha 90
_cell_angle_beta 90
_cell_angle_gamma 90
_cell_formula_units_Z 2
_cell_length_a 7.906
_cell_length_b 7.906
_cell_length_c 15.539
_cell_volume 971.263
_citation_journal_id_ASTM CHDCAQ
_cod_data_source_file Bauer_CHDCAQ_1980_589.cif
_cod_data_source_block C19Yb15
_cod_original_cell_volume 971.2626
_cod_database_code 1529607

loop_
_symmetry_equiv_pos_as_xyz
x,y,z
y,-x,-z
-x,-y,z
-y,x,-z
x+1/2,-y+1/2,-z+1/2
-y+1/2,-x+1/2,z+1/2
-x+1/2,y+1/2,-z+1/2
y+1/2,x+1/2,z+1/2

loop_
_atom_site_label
_atom_site_type_symbol
_atom_site_fract_x
_atom_site_fract_y
_atom_site_fract_z
_atom_site_occupancy
_atom_site_U_iso_or_equiv
C3 C-2 0.436 0.208 0.212 1 0.0
C2 C-2 0.384 0.2 0.133 1 0.0
Yb5 Yb+3 0 0 0 1 0.0
Yb1 Yb+3 0.4021 0.1993 0.98 1 0.0
Yb3 Yb+3 0.7157 0.0982 0.1423 1 0.0
Yb4 Yb+3 0.5 0.5 0.8198 1 0.0
Yb2 Yb+3 0.0982 0.2823 0.1593 1 0.0
C6 C-2 0 0 0.5 1 0.0
C1 C-2 0.712 0.118 0.992 1 0.0
C4 C-2 0.806 0.375 0.179 1 0.0
C5 C-2 0 0 0.165 1 0.0
